data_7160852
loop_
_publ_author_name
'Ghosh, Arun K.'
'Hopkins, Denver'

_publ_section_title
;
 Diastereoselective intramolecular oxidopyrylium-alkene [5 +
 2]-cycloaddition of substrates with a &#x3b2;-chiral center on alkene
 tethers: synthesis of 8-oxabicyclo-[3.2.1]-octenone heterocycles.
;
_journal_issue 47
_journal_name_full 'Organic &amp; biomolecular chemistry'
_journal_page_first 10701
_journal_page_last 10723
_journal_paper_doi 10.1039/d5ob01429h
_journal_volume 23
_journal_year 2025
_chemical_formula_moiety 'C11 H14 O3'
_chemical_formula_sum 'C11 H14 O3'
_chemical_formula_weight 194.22
_chemical_name_systematic
;
(3S*,4aS*,8R*,9aR*)-3-methyl-1,3,4,8,9,9a-hexahydro-5H-4a,8-epoxycyclohepta[c]pyran-5-one
;
_space_group_crystal_system monoclinic
_space_group_IT_number 14
_space_group_name_Hall '-P 2ybc'
_space_group_name_H-M_alt 'P 1 21/c 1'
_atom_sites_solution_hydrogens geom
_atom_sites_solution_primary dual
_atom_sites_solution_secondary difmap
_audit_creation_method SHELXL-2019/3
_audit_update_record
;
2025-07-07 deposited with the CCDC.	2025-10-27 downloaded from the CCDC.
;
_cell_angle_alpha 90
_cell_angle_beta 108.072(5)
_cell_angle_gamma 90
_cell_formula_units_Z 4
_cell_length_a 8.8005(10)
_cell_length_b 16.8892(19)
_cell_length_c 6.6655(8)
_cell_measurement_reflns_used 9938
_cell_measurement_temperature 150(2)
_cell_measurement_theta_max 80.1207
_cell_measurement_theta_min 5.2870
_cell_volume 941.84(19)
_computing_cell_refinement 'SAINT V8.40B (Bruker, 2020)'
_computing_data_collection 'Apex5 v2023.9-2 (Bruker, 2023)'
_computing_data_reduction 'SAINT V8.40B (Bruker, 2020)'
_computing_structure_refinement
;  
SHELXL-2019/2 (Sheldrick, 2015a, 2019), 
SHELXLE Rev1613 (H\"ubschle et al., 2011)
;
_computing_structure_solution 'SHELXT (Sheldrick, 2015b)'
_diffrn_ambient_temperature 150(2)
_diffrn_detector_area_resol_mean 7.4074
_diffrn_detector_type 'PhotonIII_C14 charge-integrating and photon counting pixel array'
_diffrn_measured_fraction_theta_full 1.000
_diffrn_measured_fraction_theta_max 0.994
_diffrn_measurement_device 'four circle diffractometer'
_diffrn_measurement_device_type 'Bruker AXS D8 Quest'
_diffrn_measurement_method 'omega and phi scans'
_diffrn_radiation_monochromator 'HELIOS multilayer Montel optics'
_diffrn_radiation_type CuK\a
_diffrn_radiation_wavelength 1.54178
_diffrn_reflns_av_R_equivalents 0.0512
_diffrn_reflns_av_unetI/netI 0.0267
_diffrn_reflns_Laue_measured_fraction_full 1.000
_diffrn_reflns_Laue_measured_fraction_max 0.994
_diffrn_reflns_limit_h_max 11
_diffrn_reflns_limit_h_min -10
_diffrn_reflns_limit_k_max 21
_diffrn_reflns_limit_k_min -21
_diffrn_reflns_limit_l_max 8
_diffrn_reflns_limit_l_min -8
_diffrn_reflns_number 25222
_diffrn_reflns_point_group_measured_fraction_full 1.000
_diffrn_reflns_point_group_measured_fraction_max 0.994
_diffrn_reflns_theta_full 67.679
_diffrn_reflns_theta_max 80.463
_diffrn_reflns_theta_min 5.238
_diffrn_source 'I-mu-S 3.0 microsource X-ray tube'
_diffrn_source_current '1.1 mA'
_diffrn_source_voltage '50 kV'
_exptl_absorpt_coefficient_mu 0.811
_exptl_absorpt_correction_T_max 0.7543
_exptl_absorpt_correction_T_min 0.6349
_exptl_absorpt_correction_type multi-scan
_exptl_absorpt_process_details
;
 SADABS 2016/2: Krause, L., Herbst-Irmer, R., Sheldrick G.M. & Stalke D.,
 J. Appl. Cryst. 48 (2015) 3-10
;
_exptl_crystal_colour colourless
_exptl_crystal_density_diffrn 1.370
_exptl_crystal_description needle
_exptl_crystal_F_000 416
_exptl_crystal_size_max 0.283
_exptl_crystal_size_mid 0.027
_exptl_crystal_size_min 0.010
_refine_diff_density_max 0.219
_refine_diff_density_min -0.257
_refine_diff_density_rms 0.049
_refine_ls_extinction_method none
_refine_ls_goodness_of_fit_ref 1.072
_refine_ls_hydrogen_treatment constr
_refine_ls_matrix_type full
_refine_ls_number_parameters 128
_refine_ls_number_reflns 2057
_refine_ls_number_restraints 0
_refine_ls_restrained_S_all 1.072
_refine_ls_R_factor_all 0.0419
_refine_ls_R_factor_gt 0.0375
_refine_ls_shift/su_max 0.000
_refine_ls_shift/su_mean 0.000
_refine_ls_structure_factor_coef Fsqd
_refine_ls_weighting_details 'w=1/[\s^2^(Fo^2^)+(0.0379P)^2^+0.3374P] where P=(Fo^2^+2Fc^2^)/3'
_refine_ls_weighting_scheme calc
_refine_ls_wR_factor_gt 0.0907
_refine_ls_wR_factor_ref 0.0944
_reflns_Friedel_coverage 0.000
_reflns_number_gt 1844
_reflns_number_total 2057
_reflns_threshold_expression 'I > 2\s(I)'
_cod_data_source_file d5ob01429h2.cif
_cod_data_source_block Me_O-allyl_a
_cod_depositor_comments 'Adding full bibliography for 7160851--7160853.cif.'
_cod_original_sg_symbol_H-M 'P 21/c'
_cod_database_code 7160852
_shelx_shelxl_version_number 2019/3
_shelx_space_group_comment
;
The symmetry employed for this shelxl refinement is uniquely defined
by the following loop, which should always be used as a source of
symmetry information in preference to the above space-group names.
They are only intended as comments.
;
_shelx_estimated_absorpt_t_min 0.803
_shelx_estimated_absorpt_t_max 0.992

loop_
_space_group_symop_operation_xyz
'x, y, z'
'-x, y+1/2, -z+1/2'
'-x, -y, -z'
'x, -y-1/2, z-1/2'

loop_
_atom_site_label
_atom_site_type_symbol
_atom_site_fract_x
_atom_site_fract_y
_atom_site_fract_z
_atom_site_U_iso_or_equiv
_atom_site_adp_type
_atom_site_occupancy
_atom_site_site_symmetry_order
_atom_site_calc_flag
_atom_site_refinement_flags_posn
_atom_site_refinement_flags_adp
_atom_site_refinement_flags_occupancy
_atom_site_disorder_assembly
_atom_site_disorder_group
O1 O 0.61134(10) 0.38531(5) 0.56364(13) 0.0278(2) Uani 1 1 d . . . . .
O2 O 0.23214(10) 0.30370(5) 0.57273(13) 0.0255(2) Uani 1 1 d . . . . .
O3 O 0.24547(11) 0.48296(6) 0.84994(15) 0.0365(2) Uani 1 1 d . . . . .
C1 C 0.47008(14) 0.38258(7) 0.38670(19) 0.0280(3) Uani 1 1 d . . . . .
H1A H 0.450384 0.327035 0.338117 0.034 Uiso 1 1 calc R U . . .
H1B H 0.488040 0.413798 0.270381 0.034 Uiso 1 1 calc R U . . .
C2 C 0.32060(14) 0.41429(7) 0.43122(17) 0.0237(2) Uani 1 1 d . . . . .
H2 H 0.320132 0.473478 0.434578 0.028 Uiso 1 1 calc R U . . .
C3 C 0.16979(15) 0.38161(7) 0.26260(19) 0.0280(3) Uani 1 1 d . . . . .
H3A H 0.093350 0.424631 0.200086 0.034 Uiso 1 1 calc R U . . .
H3B H 0.198392 0.353750 0.148675 0.034 Uiso 1 1 calc R U . . .
C4 C 0.09944(14) 0.32352(7) 0.39044(19) 0.0281(3) Uani 1 1 d . . . . .
H4 H 0.054577 0.275262 0.305850 0.034 Uiso 1 1 calc R U . . .
C5 C -0.02462(15) 0.36433(8) 0.4656(2) 0.0315(3) Uani 1 1 d . . . . .
H5 H -0.135184 0.355466 0.396851 0.038 Uiso 1 1 calc R U . . .
C6 C 0.02300(15) 0.41319(7) 0.6304(2) 0.0306(3) Uani 1 1 d . . . . .
H6 H -0.052644 0.436866 0.687123 0.037 Uiso 1 1 calc R U . . .
C7 C 0.19465(14) 0.42982(7) 0.72272(18) 0.0263(3) Uani 1 1 d . . . . .
C8 C 0.30755(13) 0.37884(6) 0.64012(18) 0.0224(2) Uani 1 1 d . . . . .
C9 C 0.46574(14) 0.36686(7) 0.81176(18) 0.0253(2) Uani 1 1 d . . . . .
H9A H 0.501441 0.418124 0.882782 0.030 Uiso 1 1 calc R U . . .
H9B H 0.449818 0.329735 0.918432 0.030 Uiso 1 1 calc R U . . .
C10 C 0.59549(14) 0.33465(7) 0.72884(19) 0.0257(3) Uani 1 1 d . . . . .
H10 H 0.565164 0.280261 0.670943 0.031 Uiso 1 1 calc R U . . .
C11 C 0.75574(15) 0.33123(8) 0.8987(2) 0.0324(3) Uani 1 1 d . . . . .
H11A H 0.837570 0.313650 0.836935 0.049 Uiso 1 1 calc R U . . .
H11B H 0.750139 0.293870 1.008704 0.049 Uiso 1 1 calc R U . . .
H11C H 0.783425 0.383951 0.960687 0.049 Uiso 1 1 calc R U . . .

loop_
_atom_site_aniso_label
_atom_site_aniso_U_11
_atom_site_aniso_U_22
_atom_site_aniso_U_33
_atom_site_aniso_U_23
_atom_site_aniso_U_13
_atom_site_aniso_U_12
O1 0.0279(4) 0.0296(4) 0.0273(4) 0.0021(3) 0.0104(3) -0.0035(3)
O2 0.0288(4) 0.0190(4) 0.0281(4) 0.0008(3) 0.0081(3) -0.0014(3)
O3 0.0402(5) 0.0333(5) 0.0359(5) -0.0104(4) 0.0115(4) 0.0038(4)
C1 0.0320(6) 0.0300(6) 0.0238(6) -0.0010(4) 0.0113(5) -0.0029(5)
C2 0.0297(6) 0.0202(5) 0.0207(5) 0.0009(4) 0.0069(4) -0.0020(4)
C3 0.0313(6) 0.0279(6) 0.0230(6) -0.0005(4) 0.0057(5) -0.0022(5)
C4 0.0280(6) 0.0244(6) 0.0294(6) -0.0018(5) 0.0054(5) -0.0034(4)
C5 0.0270(6) 0.0296(6) 0.0372(7) 0.0055(5) 0.0089(5) -0.0006(5)
C6 0.0299(6) 0.0283(6) 0.0365(7) 0.0042(5) 0.0143(5) 0.0046(5)
C7 0.0328(6) 0.0238(6) 0.0238(6) 0.0029(4) 0.0109(5) 0.0033(4)
C8 0.0270(5) 0.0183(5) 0.0225(5) -0.0004(4) 0.0086(4) -0.0003(4)
C9 0.0292(6) 0.0254(5) 0.0212(5) 0.0005(4) 0.0078(4) 0.0014(4)
C10 0.0286(6) 0.0218(5) 0.0276(6) 0.0006(4) 0.0100(5) -0.0003(4)
C11 0.0282(6) 0.0328(6) 0.0346(7) 0.0029(5) 0.0076(5) 0.0024(5)

loop_
_atom_type_symbol
_atom_type_description
_atom_type_scat_dispersion_real
_atom_type_scat_dispersion_imag
_atom_type_scat_source
C C 0.0181 0.0091 'International Tables Vol C Tables 4.2.6.8 and 6.1.1.4'
H H 0.0000 0.0000 'International Tables Vol C Tables 4.2.6.8 and 6.1.1.4'
O O 0.0492 0.0322 'International Tables Vol C Tables 4.2.6.8 and 6.1.1.4'

loop_
_geom_angle_atom_site_label_1
_geom_angle_atom_site_label_2
_geom_angle_atom_site_label_3
_geom_angle
_geom_angle_site_symmetry_1
_geom_angle_site_symmetry_3
_geom_angle_publ_flag
C1 O1 C10 110.39(9) . . ?
C8 O2 C4 103.49(8) . . ?
O1 C1 C2 114.18(9) . . ?
O1 C1 H1A 108.7 . . ?
C2 C1 H1A 108.7 . . ?
O1 C1 H1B 108.7 . . ?
C2 C1 H1B 108.7 . . ?
H1A C1 H1B 107.6 . . ?
C1 C2 C3 109.18(9) . . ?
C1 C2 C8 110.23(9) . . ?
C3 C2 C8 103.18(9) . . ?
C1 C2 H2 111.3 . . ?
C3 C2 H2 111.3 . . ?
C8 C2 H2 111.3 . . ?
C4 C3 C2 103.00(9) . . ?
C4 C3 H3A 111.2 . . ?
C2 C3 H3A 111.2 . . ?
C4 C3 H3B 111.2 . . ?
C2 C3 H3B 111.2 . . ?
H3A C3 H3B 109.1 . . ?
O2 C4 C5 107.97(10) . . ?
O2 C4 C3 104.69(9) . . ?
C5 C4 C3 110.41(10) . . ?
O2 C4 H4 111.2 . . ?
C5 C4 H4 111.2 . . ?
C3 C4 H4 111.2 . . ?
C6 C5 C4 118.91(11) . . ?
C6 C5 H5 120.5 . . ?
C4 C5 H5 120.5 . . ?
C5 C6 C7 118.86(11) . . ?
C5 C6 H6 120.6 . . ?
C7 C6 H6 120.6 . . ?
O3 C7 C6 122.60(11) . . ?
O3 C7 C8 121.44(11) . . ?
C6 C7 C8 115.88(10) . . ?
O2 C8 C9 110.16(9) . . ?
O2 C8 C7 108.59(9) . . ?
C9 C8 C7 110.36(9) . . ?
O2 C8 C2 102.45(8) . . ?
C9 C8 C2 114.97(9) . . ?
C7 C8 C2 109.91(9) . . ?
C10 C9 C8 113.07(9) . . ?
C10 C9 H9A 109.0 . . ?
C8 C9 H9A 109.0 . . ?
C10 C9 H9B 109.0 . . ?
C8 C9 H9B 109.0 . . ?
H9A C9 H9B 107.8 . . ?
O1 C10 C11 107.91(9) . . ?
O1 C10 C9 109.23(9) . . ?
C11 C10 C9 111.96(10) . . ?
O1 C10 H10 109.2 . . ?
C11 C10 H10 109.2 . . ?
C9 C10 H10 109.2 . . ?
C10 C11 H11A 109.5 . . ?
C10 C11 H11B 109.5 . . ?
H11A C11 H11B 109.5 . . ?
C10 C11 H11C 109.5 . . ?
H11A C11 H11C 109.5 . . ?
H11B C11 H11C 109.5 . . ?

loop_
_geom_bond_atom_site_label_1
_geom_bond_atom_site_label_2
_geom_bond_distance
_geom_bond_site_symmetry_2
_geom_bond_publ_flag
O1 C1 1.4244(14) . ?
O1 C10 1.4351(14) . ?
O2 C8 1.4380(13) . ?
O2 C4 1.4394(14) . ?
O3 C7 1.2203(15) . ?
C1 C2 1.5321(16) . ?
C1 H1A 0.9900 . ?
C1 H1B 0.9900 . ?
C2 C3 1.5504(16) . ?
C2 C8 1.5523(15) . ?
C2 H2 1.0000 . ?
C3 C4 1.5490(17) . ?
C3 H3A 0.9900 . ?
C3 H3B 0.9900 . ?
C4 C5 1.5025(18) . ?
C4 H4 1.0000 . ?
C5 C6 1.3330(19) . ?
C5 H5 0.9500 . ?
C6 C7 1.4706(17) . ?
C6 H6 0.9500 . ?
C7 C8 1.5398(15) . ?
C8 C9 1.5165(16) . ?
C9 C10 1.5156(16) . ?
C9 H9A 0.9900 . ?
C9 H9B 0.9900 . ?
C10 C11 1.5111(16) . ?
C10 H10 1.0000 . ?
C11 H11A 0.9800 . ?
C11 H11B 0.9800 . ?
C11 H11C 0.9800 . ?

loop_
_geom_torsion_atom_site_label_1
_geom_torsion_atom_site_label_2
_geom_torsion_atom_site_label_3
_geom_torsion_atom_site_label_4
_geom_torsion
_geom_torsion_site_symmetry_1
_geom_torsion_site_symmetry_2
_geom_torsion_site_symmetry_3
_geom_torsion_site_symmetry_4
_geom_torsion_publ_flag
C10 O1 C1 C2 63.87(12) . . . . ?
O1 C1 C2 C3 -159.71(9) . . . . ?
O1 C1 C2 C8 -47.03(13) . . . . ?
C1 C2 C3 C4 110.68(10) . . . . ?
C8 C2 C3 C4 -6.55(11) . . . . ?
C8 O2 C4 C5 -73.13(11) . . . . ?
C8 O2 C4 C3 44.51(11) . . . . ?
C2 C3 C4 O2 -21.96(11) . . . . ?
C2 C3 C4 C5 94.00(11) . . . . ?
O2 C4 C5 C6 36.90(15) . . . . ?
C3 C4 C5 C6 -77.00(14) . . . . ?
C4 C5 C6 C7 4.39(18) . . . . ?
C5 C6 C7 O3 167.90(12) . . . . ?
C5 C6 C7 C8 -8.88(16) . . . . ?
C4 O2 C8 C9 -171.16(9) . . . . ?
C4 O2 C8 C7 67.87(10) . . . . ?
C4 O2 C8 C2 -48.37(10) . . . . ?
O3 C7 C8 O2 155.18(11) . . . . ?
C6 C7 C8 O2 -28.00(13) . . . . ?
O3 C7 C8 C9 34.34(15) . . . . ?
C6 C7 C8 C9 -148.84(10) . . . . ?
O3 C7 C8 C2 -93.49(13) . . . . ?
C6 C7 C8 C2 83.33(12) . . . . ?
C1 C2 C8 O2 -83.56(10) . . . . ?
C3 C2 C8 O2 32.93(11) . . . . ?
C1 C2 C8 C9 35.92(13) . . . . ?
C3 C2 C8 C9 152.41(9) . . . . ?
C1 C2 C8 C7 161.15(9) . . . . ?
C3 C2 C8 C7 -82.36(11) . . . . ?
O2 C8 C9 C10 73.94(12) . . . . ?
C7 C8 C9 C10 -166.16(9) . . . . ?
C2 C8 C9 C10 -41.16(13) . . . . ?
C1 O1 C10 C11 172.34(9) . . . . ?
C1 O1 C10 C9 -65.72(12) . . . . ?
C8 C9 C10 O1 54.66(12) . . . . ?
C8 C9 C10 C11 174.12(10) . . . . ?
